data_2217814
loop_
_publ_author_name
'Tang, Guodong'
'Zhang, Jinfang'
'Zhang, Chi'

_publ_section_title
;<i>catena</i>-Poly[[tetrakis(hexamethylphosphoramide-\k<i>O</i>)bis(nitrato-\k^2^<i>O</i>,<i>O</i>')neodymium(III)]
 [silver(I)-di-\m~2~-sulfido-tungsten(VI)-di-\m~2~-sulfido]]
;
_journal_coeditor_code PV2063
_journal_issue 3
_journal_name_full 'Acta Crystallographica Section E'
_journal_page_first m478
_journal_paper_doi 10.1107/S1600536808001256
_journal_volume 64
_journal_year 2008
_chemical_formula_iupac '[Nd (N O3)2 (C6 H18 N3 O P)4] [Ag W S4]'
_chemical_formula_moiety 'C24 H72 N14 Nd O10 P4 +, Ag S4 W -'
_chemical_formula_sum 'C24 H72 Ag N14 Nd O10 P4 S4 W'
_chemical_formula_weight 1405.07
_chemical_name_systematic
;
<i>catena</i>-Poly[[tetrakis(hexamethylphosphoramide-\k<i>O</i>)bis(nitrato-
\k^2^<i>O</i>,<i>O</i>')neodymium(III)]
[silver(I)-di-\m~2~-sulfido-tungsten(VI)-di-\m~2~-sulfido]]
;
_space_group_IT_number 14
_symmetry_cell_setting monoclinic
_symmetry_space_group_name_Hall '-P 2ybc'
_symmetry_space_group_name_H-M 'P 1 21/c 1'
_atom_sites_solution_hydrogens geom
_atom_sites_solution_primary direct
_atom_sites_solution_secondary difmap
_audit_creation_method SHELXL-97
_cell_angle_alpha 90.00
_cell_angle_beta 90.689(3)
_cell_angle_gamma 90.00
_cell_formula_units_Z 4
_cell_length_a 15.8250(19)
_cell_length_b 29.873(4)
_cell_length_c 11.4345(13)
_cell_measurement_reflns_used 19261
_cell_measurement_temperature 153(2)
_cell_measurement_theta_max 25.3491
_cell_measurement_theta_min 3.0132
_cell_volume 5405.2(12)
_computing_cell_refinement 'CrystalClear (Rigaku Corporation, 2000)'
_computing_data_collection 'CrystalClear (Rigaku Corporation, 2000)'
_computing_data_reduction 'CrystalStructure (Rigaku/MSC, 2002)'
_computing_molecular_graphics 'SHELXL97 (Sheldrick, 2008)'
_computing_publication_material 'SHELXL97 (Sheldrick, 2008)'
_computing_structure_refinement 'SHELXL97 (Sheldrick, 2008)'
_computing_structure_solution 'SHELXS97 (Sheldrick, 2008)'
_diffrn_ambient_temperature 153(2)
_diffrn_detector_area_resol_mean 14.6306
_diffrn_measured_fraction_theta_full 0.998
_diffrn_measured_fraction_theta_max 0.998
_diffrn_measurement_device_type 'Rigaku Mercury'
_diffrn_measurement_method \w
_diffrn_radiation_monochromator graphite
_diffrn_radiation_source 'fine-focus sealed tube'
_diffrn_radiation_type MoK\a
_diffrn_radiation_wavelength 0.71070
_diffrn_reflns_av_R_equivalents 0.0454
_diffrn_reflns_av_sigmaI/netI 0.0391
_diffrn_reflns_limit_h_max 19
_diffrn_reflns_limit_h_min -17
_diffrn_reflns_limit_k_max 35
_diffrn_reflns_limit_k_min -35
_diffrn_reflns_limit_l_max 13
_diffrn_reflns_limit_l_min -13
_diffrn_reflns_number 46733
_diffrn_reflns_theta_full 25.35
_diffrn_reflns_theta_max 25.35
_diffrn_reflns_theta_min 3.01
_diffrn_standards_decay_% 0
_exptl_absorpt_coefficient_mu 3.756
_exptl_absorpt_correction_T_max 0.3287
_exptl_absorpt_correction_T_min 0.1318
_exptl_absorpt_correction_type multi-scan
_exptl_absorpt_process_details '(SADABS; Sheldrick, 1996)'
_exptl_crystal_colour orange--red
_exptl_crystal_density_diffrn 1.727
_exptl_crystal_density_method 'not measured'
_exptl_crystal_description block
_exptl_crystal_F_000 2796.0
_exptl_crystal_size_max 0.2
_exptl_crystal_size_mid 0.15
_exptl_crystal_size_min 0.1
_refine_diff_density_max 1.415
_refine_diff_density_min -1.365
_refine_ls_extinction_coef 0.00025(5)
_refine_ls_extinction_expression Fc^*^=kFc[1+0.001xFc^2^\l^3^/sin(2\q)]^-1/4^
_refine_ls_extinction_method SHELXL97
_refine_ls_goodness_of_fit_ref 1.135
_refine_ls_hydrogen_treatment constr
_refine_ls_matrix_type full
_refine_ls_number_parameters 506
_refine_ls_number_reflns 9877
_refine_ls_number_restraints 28
_refine_ls_restrained_S_all 1.138
_refine_ls_R_factor_all 0.0560
_refine_ls_R_factor_gt 0.0498
_refine_ls_shift/su_max 0.002
_refine_ls_shift/su_mean 0.000
_refine_ls_structure_factor_coef Fsqd
_refine_ls_weighting_details 'calc w=1/[\s^2^(Fo^2^)+(0.0328P)^2^+29.5132P] where P=(Fo^2^+2Fc^2^)/3'
_refine_ls_weighting_scheme calc
_refine_ls_wR_factor_gt 0.1054
_refine_ls_wR_factor_ref 0.1081
_reflns_number_gt 9086
_reflns_number_total 9877
_reflns_threshold_expression >2sigma(I)
_cod_data_source_file pv2063.cif
_cod_data_source_block I
_cod_original_sg_symbol_H-M 'P 21/c'
_cod_database_code 2217814
_cod_database_fobs_code 2217814

loop_
_symmetry_equiv_pos_as_xyz
'x, y, z'
'-x, y+1/2, -z+1/2'
'-x, -y, -z'
'x, -y-1/2, z-1/2'

loop_
_atom_site_type_symbol
_atom_site_label
_atom_site_fract_x
_atom_site_fract_y
_atom_site_fract_z
_atom_site_U_iso_or_equiv
_atom_site_adp_type
_atom_site_calc_flag
_atom_site_refinement_flags
_atom_site_occupancy
W W1 0.713803(18) 0.271347(9) -0.02311(2) 0.03257(10) Uani d . 1
Ag Ag1 0.71456(5) 0.23648(2) 0.21805(5) 0.05526(19) Uani d . 1
S S1 0.71465(15) 0.19967(7) 0.02245(17) 0.0526(5) Uani d . 1
S S4 0.59999(13) 0.28497(8) -0.12827(18) 0.0544(5) Uani d . 1
S S3 0.82772(13) 0.28620(9) -0.12453(18) 0.0562(6) Uani d . 1
S S2 0.71231(14) 0.31554(6) 0.13071(16) 0.0470(5) Uani d . 1
Nd Nd1 0.23703(2) 0.083214(11) 0.83521(3) 0.03310(11) Uani d . 1
P P1 0.19278(16) -0.02955(7) 0.69224(19) 0.0531(6) Uani d . 1
P P2 0.46340(12) 0.09454(7) 0.7383(2) 0.0509(5) Uani d . 1
P P3 0.01781(11) 0.13540(7) 0.82852(17) 0.0392(4) Uani d . 1
P P4 0.29591(17) 0.14957(8) 1.1063(2) 0.0604(6) Uani d . 1
O O1 0.2074(3) 0.01663(16) 0.7322(5) 0.0508(13) Uani d . 1
O O4 0.2729(3) 0.12885(17) 0.9929(5) 0.0504(13) Uani d . 1
O O2 0.3799(3) 0.08064(17) 0.7868(5) 0.0521(14) Uani d . 1
O O3 0.0979(3) 0.10903(16) 0.8307(5) 0.0430(12) Uani d . 1
O O5 0.1659(3) 0.04041(18) 1.0014(5) 0.0517(14) Uani d . 1
O O6 0.2985(3) 0.02619(19) 0.9801(6) 0.0581(15) Uani d . 1
O O7 0.2315(5) 0.0018(2) 1.1332(7) 0.087(2) Uani d . 1
O O8 0.2510(4) 0.15975(17) 0.7396(5) 0.0538(14) Uani d . 1
O O9 0.2232(4) 0.10556(19) 0.6219(5) 0.0566(14) Uani d . 1
O O10 0.2227(6) 0.1734(3) 0.5559(7) 0.108(3) Uani d . 1
N N1 0.2137(6) -0.0343(3) 0.5527(6) 0.074(2) Uani d D 1
N N2 0.2566(7) -0.0668(3) 0.7514(9) 0.090(3) Uani d D 1
N N3 0.1001(6) -0.0461(3) 0.7286(9) 0.101(4) Uani d D 1
N N4 0.5361(4) 0.0702(3) 0.8074(9) 0.102(4) Uani d D 1
N N5 0.4625(5) 0.0856(4) 0.5961(8) 0.090(3) Uani d . 1
N N6 0.4873(5) 0.1474(3) 0.7370(8) 0.083(3) Uani d D 1
N N7 -0.0604(4) 0.1016(2) 0.8554(6) 0.0487(16) Uani d . 1
N N8 0.0200(4) 0.1751(2) 0.9266(7) 0.0588(18) Uani d . 1
N N9 0.0021(4) 0.1589(3) 0.7038(6) 0.0602(19) Uani d D 1
N N13 0.2327(5) 0.0221(2) 1.0398(7) 0.0567(19) Uani d . 1
N N14 0.2324(5) 0.1468(3) 0.6370(7) 0.0596(19) Uani d . 1
C C2 0.2211(10) -0.0793(4) 0.4976(12) 0.126(6) Uani d . 1
H H2A 0.1672 -0.0873 0.4602 0.189 Uiso calc R 1
H H2B 0.2355 -0.1015 0.5577 0.189 Uiso calc R 1
H H2C 0.2655 -0.0786 0.4387 0.189 Uiso calc R 1
C C4 0.2563(13) -0.0823(6) 0.8638(15) 0.160(7) Uani d . 1
H H4A 0.3027 -0.1037 0.8750 0.240 Uiso calc R 1
H H4B 0.2024 -0.0972 0.8790 0.240 Uiso calc R 1
H H4C 0.2637 -0.0572 0.9181 0.240 Uiso calc R 1
C C6 0.0334(7) -0.0152(4) 0.7584(12) 0.099(4) Uani d . 1
H H6A 0.0540 0.0156 0.7507 0.149 Uiso calc R 1
H H6B 0.0161 -0.0205 0.8393 0.149 Uiso calc R 1
H H6C -0.0150 -0.0198 0.7056 0.149 Uiso calc R 1
C C7 0.5338(10) 0.0962(7) 0.5243(13) 0.171(9) Uani d . 1
H H7A 0.5730 0.0708 0.5238 0.256 Uiso calc R 1
H H7B 0.5628 0.1226 0.5560 0.256 Uiso calc R 1
H H7C 0.5143 0.1024 0.4443 0.256 Uiso calc R 1
C C8 0.4124(8) 0.0485(5) 0.5485(12) 0.114(5) Uani d . 1
H H8A 0.4186 0.0474 0.4634 0.171 Uiso calc R 1
H H8B 0.3528 0.0530 0.5676 0.171 Uiso calc R 1
H H8C 0.4323 0.0203 0.5828 0.171 Uiso calc R 1
C C13 -0.0526(6) 0.0683(3) 0.9472(9) 0.072(3) Uani d . 1
H H13A -0.1048 0.0507 0.9508 0.109 Uiso calc R 1
H H13B -0.0426 0.0832 1.0224 0.109 Uiso calc R 1
H H13C -0.0050 0.0484 0.9303 0.109 Uiso calc R 1
C C14 -0.1476(5) 0.1113(4) 0.8189(9) 0.070(3) Uani d . 1
H H14A -0.1846 0.0868 0.8433 0.105 Uiso calc R 1
H H14B -0.1504 0.1145 0.7337 0.105 Uiso calc R 1
H H14C -0.1661 0.1393 0.8555 0.105 Uiso calc R 1
C C15 -0.0477(6) 0.1853(4) 1.0071(9) 0.077(3) Uani d . 1
H H15A -0.0237 0.1921 1.0844 0.116 Uiso calc R 1
H H15B -0.0855 0.1594 1.0129 0.116 Uiso calc R 1
H H15C -0.0797 0.2112 0.9782 0.116 Uiso calc R 1
C C16 0.0874(7) 0.2085(3) 0.9244(11) 0.084(3) Uani d . 1
H H16A 0.0649 0.2368 0.8941 0.125 Uiso calc R 1
H H16B 0.1329 0.1980 0.8738 0.125 Uiso calc R 1
H H16C 0.1097 0.2130 1.0039 0.125 Uiso calc R 1
C C18 0.0148(7) 0.1332(5) 0.5970(9) 0.097(4) Uani d . 1
H H18A 0.0429 0.1049 0.6163 0.146 Uiso calc R 1
H H18B 0.0502 0.1504 0.5434 0.146 Uiso calc R 1
H H18C -0.0400 0.1271 0.5595 0.146 Uiso calc R 1
N N10 0.2744(10) 0.2005(5) 1.1022(12) 0.062(3) Uiso d PD 0.50
N N10' 0.3460(9) 0.1984(5) 1.0899(12) 0.062(3) Uiso d PD 0.50
N N11 0.4021(11) 0.1396(6) 1.1244(16) 0.076(3) Uiso d PD 0.50
N N11' 0.3634(11) 0.1297(6) 1.1919(15) 0.076(3) Uiso d PD 0.50
N N12 0.2128(11) 0.1727(6) 1.1823(16) 0.083(4) Uiso d PD 0.50
N N12' 0.2418(11) 0.1248(6) 1.2046(16) 0.083(4) Uiso d PD 0.50
C C1 0.1813(16) 0.0006(8) 0.477(2) 0.085(5) Uiso d PD 0.50
H H1A 0.1972 -0.0057 0.3962 0.128 Uiso calc PR 0.50
H H1B 0.2051 0.0294 0.5014 0.128 Uiso calc PR 0.50
H H1C 0.1196 0.0017 0.4825 0.128 Uiso calc PR 0.50
C C1' 0.2149(16) 0.0014(8) 0.471(2) 0.085(5) Uiso d PD 0.50
H H1'A 0.2288 -0.0102 0.3939 0.128 Uiso calc PR 0.50
H H1'B 0.2575 0.0234 0.4959 0.128 Uiso calc PR 0.50
H H1'C 0.1591 0.0157 0.4683 0.128 Uiso calc PR 0.50
C C3 0.3374(16) -0.0770(15) 0.692(3) 0.152(10) Uiso d PD 0.50
H H3A 0.3352 -0.0658 0.6120 0.227 Uiso calc PR 0.50
H H3B 0.3463 -0.1095 0.6915 0.227 Uiso calc PR 0.50
H H3C 0.3842 -0.0626 0.7350 0.227 Uiso calc PR 0.50
C C3' 0.3492(13) -0.0640(15) 0.743(4) 0.152(10) Uiso d PD 0.50
H H3'1 0.3718 -0.0465 0.8087 0.227 Uiso calc PR 0.50
H H3'2 0.3641 -0.0494 0.6692 0.227 Uiso calc PR 0.50
H H3'3 0.3732 -0.0942 0.7449 0.227 Uiso calc PR 0.50
C C5 0.0938(15) -0.0971(6) 0.727(2) 0.085(5) Uiso d PD 0.50
H H5A 0.0536 -0.1069 0.7868 0.128 Uiso calc PR 0.50
H H5B 0.1495 -0.1101 0.7446 0.128 Uiso calc PR 0.50
H H5C 0.0742 -0.1072 0.6501 0.128 Uiso calc PR 0.50
C C5' 0.0559(14) -0.0855(7) 0.690(2) 0.085(5) Uiso d PD 0.50
H H5'A 0.0069 -0.0767 0.6420 0.128 Uiso calc PR 0.50
H H5'B 0.0369 -0.1025 0.7580 0.128 Uiso calc PR 0.50
H H5'C 0.0939 -0.1041 0.6433 0.128 Uiso calc PR 0.50
C C9 0.6243(10) 0.0721(8) 0.771(2) 0.081(5) Uiso d PD 0.50
H H9A 0.6548 0.0459 0.8009 0.121 Uiso calc PR 0.50
H H9B 0.6507 0.0994 0.8011 0.121 Uiso calc PR 0.50
H H9C 0.6266 0.0722 0.6849 0.121 Uiso calc PR 0.50
C C9' 0.6235(11) 0.0906(8) 0.819(2) 0.081(5) Uiso d PD 0.50
H H9'A 0.6517 0.0786 0.8895 0.121 Uiso calc PR 0.50
H H9'B 0.6185 0.1232 0.8264 0.121 Uiso calc PR 0.50
H H9'C 0.6567 0.0832 0.7503 0.121 Uiso calc PR 0.50
C C10 0.5204(14) 0.0235(5) 0.8409(18) 0.067(4) Uiso d PD 0.50
H H10D 0.5711 0.0056 0.8270 0.101 Uiso calc PR 0.50
H H10E 0.4732 0.0116 0.7941 0.101 Uiso calc PR 0.50
H H10F 0.5062 0.0222 0.9240 0.101 Uiso calc PR 0.50
C C10' 0.5260(14) 0.0337(6) 0.8911(16) 0.067(4) Uiso d PD 0.50
H H10G 0.5812 0.0259 0.9252 0.101 Uiso calc PR 0.50
H H10H 0.5021 0.0075 0.8510 0.101 Uiso calc PR 0.50
H H10I 0.4879 0.0432 0.9533 0.101 Uiso calc PR 0.50
C C11 0.4938(17) 0.1755(8) 0.8378(19) 0.097(4) Uiso d PD 0.50
H H11A 0.5079 0.2060 0.8135 0.145 Uiso calc PR 0.50
H H11B 0.5382 0.1640 0.8903 0.145 Uiso calc PR 0.50
H H11C 0.4397 0.1756 0.8787 0.145 Uiso calc PR 0.50
C C11' 0.5275(16) 0.1607(9) 0.8511(18) 0.097(4) Uiso d PD 0.50
H H11D 0.5413 0.1927 0.8493 0.145 Uiso calc PR 0.50
H H11E 0.5794 0.1434 0.8637 0.145 Uiso calc PR 0.50
H H11F 0.4882 0.1549 0.9149 0.145 Uiso calc PR 0.50
C C12 0.4574(17) 0.1859(7) 0.677(2) 0.097(4) Uiso d PD 0.50
H H12A 0.4896 0.2121 0.7036 0.145 Uiso calc PR 0.50
H H12B 0.3974 0.1903 0.6943 0.145 Uiso calc PR 0.50
H H12C 0.4645 0.1819 0.5930 0.145 Uiso calc PR 0.50
C C12' 0.4557(17) 0.1707(8) 0.6275(18) 0.097(4) Uiso d PD 0.50
H H12D 0.3978 0.1812 0.6394 0.145 Uiso calc PR 0.50
H H12E 0.4566 0.1497 0.5617 0.145 Uiso calc PR 0.50
H H12F 0.4924 0.1963 0.6105 0.145 Uiso calc PR 0.50
C C17 -0.0382(14) 0.2048(6) 0.7073(19) 0.070(4) Uiso d PD 0.50
H H17A -0.0809 0.2236 0.6684 0.105 Uiso calc PR 0.50
H H17B 0.0176 0.2188 0.6995 0.105 Uiso calc PR 0.50
H H17C -0.0517 0.2019 0.7903 0.105 Uiso calc PR 0.50
C C17' -0.0328(14) 0.2003(6) 0.6628(19) 0.070(4) Uiso d PD 0.50
H H17D -0.0137 0.2060 0.5829 0.105 Uiso calc PR 0.50
H H17E -0.0138 0.2247 0.7140 0.105 Uiso calc PR 0.50
H H17F -0.0946 0.1986 0.6634 0.105 Uiso calc PR 0.50
C C19 0.2618(17) 0.2274(8) 1.207(2) 0.122(7) Uiso d PD 0.60
H H19A 0.2956 0.2548 1.2019 0.184 Uiso calc PR 0.60
H H19B 0.2796 0.2102 1.2760 0.184 Uiso calc PR 0.60
H H19C 0.2019 0.2352 1.2132 0.184 Uiso calc PR 0.60
C C19' 0.4180(19) 0.2067(14) 1.171(3) 0.122(7) Uiso d PD 0.40
H H19D 0.4455 0.2350 1.1511 0.184 Uiso calc PR 0.40
H H19E 0.4588 0.1822 1.1654 0.184 Uiso calc PR 0.40
H H19F 0.3972 0.2084 1.2517 0.184 Uiso calc PR 0.40
C C20 0.2952(13) 0.2279(8) 1.0033(18) 0.065(4) Uiso d PD 0.50
H H20A 0.2886 0.2595 1.0238 0.098 Uiso calc PR 0.50
H H20B 0.2574 0.2205 0.9375 0.098 Uiso calc PR 0.50
H H20C 0.3538 0.2222 0.9810 0.098 Uiso calc PR 0.50
C C20' 0.3282(13) 0.2282(7) 0.9940(18) 0.065(4) Uiso d PD 0.50
H H20D 0.3497 0.2581 1.0126 0.098 Uiso calc PR 0.50
H H20E 0.2670 0.2297 0.9804 0.098 Uiso calc PR 0.50
H H20F 0.3557 0.2170 0.9234 0.098 Uiso calc PR 0.50
C C21 0.4426(17) 0.0973(7) 1.097(2) 0.093(5) Uiso d PD 0.50
H H21A 0.5031 0.0992 1.1159 0.139 Uiso calc PR 0.50
H H21B 0.4350 0.0907 1.0137 0.139 Uiso calc PR 0.50
H H21C 0.4170 0.0733 1.1434 0.139 Uiso calc PR 0.50
C C21' 0.4250(16) 0.0987(8) 1.147(2) 0.093(5) Uiso d PD 0.50
H H21D 0.4814 0.1122 1.1518 0.139 Uiso calc PR 0.50
H H21E 0.4113 0.0918 1.0650 0.139 Uiso calc PR 0.50
H H21F 0.4241 0.0711 1.1930 0.139 Uiso calc PR 0.50
C C22 0.4572(18) 0.1700(10) 1.187(3) 0.129(7) Uiso d PD 0.50
H H22A 0.5144 0.1575 1.1902 0.193 Uiso calc PR 0.50
H H22B 0.4363 0.1745 1.2660 0.193 Uiso calc PR 0.50
H H22C 0.4584 0.1988 1.1456 0.193 Uiso calc PR 0.50
C C22' 0.330(2) 0.1107(10) 1.303(2) 0.129(7) Uiso d PD 0.50
H H22D 0.3799 0.1096 1.3543 0.193 Uiso calc PR 0.50
H H22E 0.2792 0.1148 1.3495 0.193 Uiso calc PR 0.50
H H22F 0.3356 0.1358 1.2479 0.193 Uiso calc PR 0.50
C C24' 0.259(2) 0.1105(12) 1.320(2) 0.139(9) Uiso d PD 0.50
H H24C 0.2054 0.1037 1.3590 0.208 Uiso calc PR 0.50
H H24E 0.2885 0.1343 1.3629 0.208 Uiso calc PR 0.50
H H24F 0.2941 0.0836 1.3184 0.208 Uiso calc PR 0.50
C C24 0.214(2) 0.2198(9) 1.222(3) 0.139(9) Uiso d PD 0.50
H H24A 0.2631 0.2351 1.1901 0.208 Uiso calc PR 0.50
H H24B 0.2167 0.2207 1.3078 0.208 Uiso calc PR 0.50
H H24D 0.1621 0.2349 1.1951 0.208 Uiso calc PR 0.50
C C23' 0.1513(14) 0.1181(11) 1.192(3) 0.111(6) Uiso d PD 0.50
H H23A 0.1249 0.1201 1.2688 0.167 Uiso calc PR 0.50
H H23D 0.1404 0.0885 1.1580 0.167 Uiso calc PR 0.50
H H23B 0.1276 0.1412 1.1403 0.167 Uiso calc PR 0.50
C C23 0.1510(17) 0.1360(9) 1.203(3) 0.111(6) Uiso d PD 0.50
H H23C 0.1696 0.1088 1.1626 0.167 Uiso calc PR 0.50
H H23G 0.0953 0.1449 1.1726 0.167 Uiso calc PR 0.50
H H23E 0.1474 0.1300 1.2869 0.167 Uiso calc PR 0.50

loop_
_atom_site_aniso_label
_atom_site_aniso_U_11
_atom_site_aniso_U_22
_atom_site_aniso_U_33
_atom_site_aniso_U_12
_atom_site_aniso_U_13
_atom_site_aniso_U_23
W1 0.03803(17) 0.03657(17) 0.02301(15) 0.00284(12) -0.00287(11) -0.00256(11)
Ag1 0.0819(5) 0.0585(4) 0.0254(3) 0.0011(3) -0.0014(3) 0.0026(3)
S1 0.0818(15) 0.0361(10) 0.0399(10) 0.0074(10) -0.0006(10) -0.0064(8)
S4 0.0440(11) 0.0787(15) 0.0403(11) 0.0168(10) -0.0075(9) -0.0048(10)
S3 0.0440(11) 0.0866(17) 0.0382(11) -0.0086(11) 0.0012(9) -0.0017(10)
S2 0.0686(13) 0.0385(10) 0.0340(10) -0.0017(9) -0.0014(9) -0.0090(8)
Nd1 0.02623(19) 0.02392(19) 0.0491(2) 0.00031(14) -0.00170(16) 0.00114(16)
P1 0.0735(15) 0.0375(11) 0.0485(12) -0.0155(10) 0.0076(11) -0.0094(9)
P2 0.0305(10) 0.0497(12) 0.0726(15) -0.0009(9) 0.0057(10) 0.0010(11)
P3 0.0286(9) 0.0433(11) 0.0455(11) 0.0068(8) -0.0020(8) 0.0080(9)
P4 0.0746(16) 0.0554(14) 0.0508(13) -0.0077(12) -0.0208(12) 0.0031(11)
O1 0.050(3) 0.030(3) 0.073(4) -0.002(2) -0.004(3) -0.008(3)
O4 0.053(3) 0.040(3) 0.058(3) -0.002(2) -0.010(3) -0.007(3)
O2 0.028(3) 0.045(3) 0.083(4) -0.002(2) 0.008(3) 0.010(3)
O3 0.029(2) 0.041(3) 0.058(3) 0.007(2) -0.003(2) 0.000(2)
O5 0.039(3) 0.050(3) 0.066(4) -0.003(2) -0.008(3) 0.018(3)
O6 0.040(3) 0.047(3) 0.087(4) 0.000(3) -0.011(3) 0.015(3)
O7 0.087(5) 0.086(5) 0.089(5) -0.012(4) -0.018(4) 0.047(4)
O8 0.061(4) 0.035(3) 0.065(4) -0.009(3) -0.004(3) 0.006(3)
O9 0.070(4) 0.047(3) 0.053(3) -0.006(3) 0.005(3) 0.001(3)
O10 0.169(9) 0.073(5) 0.079(5) -0.023(5) -0.023(5) 0.039(4)
N1 0.108(7) 0.065(5) 0.048(4) -0.025(5) 0.007(4) -0.015(4)
N2 0.128(8) 0.039(4) 0.102(7) 0.008(5) 0.031(6) 0.007(5)
N3 0.099(7) 0.096(7) 0.110(7) -0.063(6) 0.042(6) -0.058(6)
N4 0.033(4) 0.140(9) 0.133(8) 0.010(5) 0.007(4) 0.089(7)
N5 0.062(5) 0.139(9) 0.070(6) -0.022(6) 0.013(4) 0.007(6)
N6 0.062(5) 0.073(6) 0.115(8) -0.007(4) 0.014(5) 0.022(5)
N7 0.027(3) 0.063(4) 0.056(4) 0.001(3) -0.003(3) 0.011(3)
N8 0.048(4) 0.056(4) 0.073(5) 0.007(3) 0.009(4) -0.010(4)
N9 0.052(4) 0.074(5) 0.054(4) 0.004(4) -0.006(3) 0.020(4)
N13 0.060(5) 0.044(4) 0.066(5) -0.010(3) -0.021(4) 0.014(4)
N14 0.064(5) 0.051(5) 0.064(5) -0.008(4) 0.003(4) 0.016(4)
C2 0.167(14) 0.102(10) 0.112(11) -0.047(9) 0.064(10) -0.058(8)
C4 0.22(2) 0.128(14) 0.132(14) 0.072(14) -0.005(14) 0.029(11)
C6 0.061(7) 0.112(10) 0.125(11) -0.011(7) -0.019(7) 0.019(8)
C7 0.127(13) 0.29(3) 0.100(12) -0.083(15) 0.032(10) -0.004(13)
C8 0.082(8) 0.151(14) 0.109(10) -0.016(9) 0.004(7) -0.039(9)
C13 0.055(5) 0.077(7) 0.085(7) -0.001(5) -0.001(5) 0.031(6)
C14 0.032(4) 0.100(8) 0.078(7) -0.004(5) -0.002(4) 0.006(6)
C15 0.075(7) 0.080(7) 0.077(7) 0.015(6) 0.017(5) -0.017(6)
C16 0.074(7) 0.061(6) 0.116(9) -0.002(5) 0.007(6) -0.027(6)
C18 0.076(7) 0.149(12) 0.065(7) -0.005(8) -0.016(6) 0.002(7)

loop_
_atom_type_symbol
_atom_type_description
_atom_type_scat_dispersion_real
_atom_type_scat_dispersion_imag
_atom_type_scat_source
C C 0.0033 0.0016 'International Tables Vol C Tables 4.2.6.8 and 6.1.1.4'
Ag Ag -0.8971 1.1015 'International Tables Vol C Tables 4.2.6.8 and 6.1.1.4'
N N 0.0061 0.0033 'International Tables Vol C Tables 4.2.6.8 and 6.1.1.4'
Nd Nd -0.1943 3.0179 'International Tables Vol C Tables 4.2.6.8 and 6.1.1.4'
O O 0.0106 0.0060 'International Tables Vol C Tables 4.2.6.8 and 6.1.1.4'
P P 0.1023 0.0942 'International Tables Vol C Tables 4.2.6.8 and 6.1.1.4'
S S 0.1246 0.1234 'International Tables Vol C Tables 4.2.6.8 and 6.1.1.4'
W W -0.8490 6.8722 'International Tables Vol C Tables 4.2.6.8 and 6.1.1.4'
H H 0.0000 0.0000 'International Tables Vol C Tables 4.2.6.8 and 6.1.1.4'

loop_
_geom_angle_atom_site_label_1
_geom_angle_atom_site_label_2
_geom_angle_atom_site_label_3
_geom_angle_site_symmetry_1
_geom_angle_site_symmetry_3
_geom_angle
S4 W1 S2 . . 108.09(8)
S4 W1 S3 . . 110.27(8)
S2 W1 S3 . . 108.49(8)
S4 W1 S1 . . 108.23(9)
S2 W1 S1 . . 113.22(7)
S3 W1 S1 . . 108.53(9)
S4 W1 Ag1 . . 124.95(6)
S2 W1 Ag1 . . 57.59(5)
S3 W1 Ag1 . . 124.76(6)
S1 W1 Ag1 . . 55.63(5)
S4 W1 Ag1 . 4_565 58.73(6)
S2 W1 Ag1 . 4_565 147.62(6)
S3 W1 Ag1 . 4_565 58.49(6)
S1 W1 Ag1 . 4_565 99.16(5)
Ag1 W1 Ag1 . 4_565 154.786(12)
S1 Ag1 S2 . . 93.26(7)
S1 Ag1 S3 . 4_566 119.74(8)
S2 Ag1 S3 . 4_566 120.87(8)
S1 Ag1 S4 . 4_566 120.13(8)
S2 Ag1 S4 . 4_566 118.69(8)
S3 Ag1 S4 4_566 4_566 87.06(7)
S1 Ag1 W1 . . 46.87(5)
S2 Ag1 W1 . . 46.40(4)
S3 Ag1 W1 4_566 . 136.97(5)
S4 Ag1 W1 4_566 . 135.97(5)
S1 Ag1 W1 . 4_566 149.31(5)
S2 Ag1 W1 . 4_566 117.42(5)
S3 Ag1 W1 4_566 4_566 45.88(5)
S4 Ag1 W1 4_566 4_566 45.65(4)
W1 Ag1 W1 . 4_566 163.81(3)
W1 S1 Ag1 . . 77.50(6)
W1 S4 Ag1 . 4_565 75.63(6)
W1 S3 Ag1 . 4_565 75.63(6)
W1 S2 Ag1 . . 76.02(6)
O4 Nd1 O3 . . 92.58(18)
O4 Nd1 O2 . . 88.6(2)
O3 Nd1 O2 . . 157.18(18)
O4 Nd1 O1 . . 158.12(19)
O3 Nd1 O1 . . 94.92(18)
O2 Nd1 O1 . . 92.36(19)
O4 Nd1 O9 . . 127.51(19)
O3 Nd1 O9 . . 79.69(19)
O2 Nd1 O9 . . 81.6(2)
O1 Nd1 O9 . . 74.15(19)
O4 Nd1 O8 . . 77.58(19)
O3 Nd1 O8 . . 77.30(18)
O2 Nd1 O8 . . 80.71(18)
O1 Nd1 O8 . . 124.14(19)
O9 Nd1 O8 . . 49.99(18)
O4 Nd1 O6 . . 78.53(19)
O3 Nd1 O6 . . 125.83(19)
O2 Nd1 O6 . . 76.72(19)
O1 Nd1 O6 . . 80.42(19)
O9 Nd1 O6 . . 145.6(2)
O8 Nd1 O6 . . 147.32(18)
O4 Nd1 O5 . . 79.80(19)
O3 Nd1 O5 . . 76.02(17)
O2 Nd1 O5 . . 126.49(18)
O1 Nd1 O5 . . 82.12(19)
O9 Nd1 O5 . . 144.21(18)
O8 Nd1 O5 . . 143.91(19)
O6 Nd1 O5 . . 49.82(17)
O4 Nd1 N14 . . 102.8(2)
O3 Nd1 N14 . . 75.88(19)
O2 Nd1 N14 . . 81.6(2)
O1 Nd1 N14 . . 99.0(2)
O9 Nd1 N14 . . 24.87(19)
O8 Nd1 N14 . . 25.19(19)
O6 Nd1 N14 . . 158.3(2)
O5 Nd1 N14 . . 151.87(19)
O4 Nd1 N13 . . 75.94(19)
O3 Nd1 N13 . . 100.9(2)
O2 Nd1 N13 . . 101.4(2)
O1 Nd1 N13 . . 82.5(2)
O9 Nd1 N13 . . 156.55(19)
O8 Nd1 N13 . . 153.4(2)
O6 Nd1 N13 . . 24.93(18)
O5 Nd1 N13 . . 25.05(18)
N14 Nd1 N13 . . 176.6(2)
O1 P1 N3 . . 110.4(4)
O1 P1 N1 . . 110.5(4)
N3 P1 N1 . . 114.9(5)
O1 P1 N2 . . 114.4(4)
N3 P1 N2 . . 104.1(6)
N1 P1 N2 . . 102.2(5)
O2 P2 N4 . . 109.3(4)
O2 P2 N6 . . 118.6(4)
N4 P2 N6 . . 106.6(5)
O2 P2 N5 . . 108.9(4)
N4 P2 N5 . . 114.8(6)
N6 P2 N5 . . 98.5(5)
O3 P3 N9 . . 111.6(3)
O3 P3 N7 . . 108.4(3)
N9 P3 N7 . . 109.2(4)
O3 P3 N8 . . 111.1(3)
N9 P3 N8 . . 107.1(4)
N7 P3 N8 . . 109.3(4)
O4 P4 N11' . . 123.5(7)
O4 P4 N10 . . 109.3(6)
N11' P4 N10 . . 122.5(8)
O4 P4 N12' . . 107.1(7)
N11' P4 N12' . . 75.6(9)
N10 P4 N12' . . 110.7(9)
O4 P4 N10' . . 112.3(6)
N11' P4 N10' . . 94.6(8)
N12' P4 N10' . . 137.7(8)
O4 P4 N11 . . 105.3(6)
N10 P4 N11 . . 112.7(8)
N12' P4 N11 . . 111.5(9)
N10' P4 N11 . . 72.6(8)
O4 P4 N12 . . 115.3(6)
N11' P4 N12 . . 110.9(9)
N10 P4 N12 . . 57.2(8)
N12' P4 N12 . . 54.2(8)
N10' P4 N12 . . 94.1(8)
N11 P4 N12 . . 139.3(8)
P1 O1 Nd1 . . 167.7(4)
P4 O4 Nd1 . . 168.7(4)
P2 O2 Nd1 . . 160.0(3)
P3 O3 Nd1 . . 167.4(3)
N13 O5 Nd1 . . 95.8(4)
N13 O6 Nd1 . . 96.0(4)
N14 O8 Nd1 . . 95.9(4)
N14 O9 Nd1 . . 96.8(5)
C1' N1 C2 . . 113.6(14)
C1 N1 C2 . . 115.3(14)
C1' N1 P1 . . 125.3(13)
C1 N1 P1 . . 116.5(13)
C2 N1 P1 . . 120.5(8)
C4 N2 C3' . . 96(2)
C4 N2 C3 . . 112(2)
C4 N2 P1 . . 127.5(10)
C3' N2 P1 . . 122.8(19)
C3 N2 P1 . . 118.8(19)
C5' N3 C6 . . 104.0(13)
C6 N3 C5 . . 126.3(12)
C5' N3 P1 . . 127.9(12)
C6 N3 P1 . . 122.3(8)
C5 N3 P1 . . 111.4(11)
C10' N4 C9 . . 109.3(14)
C9 N4 C10 . . 106.1(14)
C10' N4 C9' . . 110.4(14)
C10 N4 C9' . . 121.1(14)
C10' N4 P2 . . 126.2(10)
C9 N4 P2 . . 122.3(11)
C10 N4 P2 . . 116.5(10)
C9' N4 P2 . . 121.5(11)
C7 N5 C8 . . 112.3(11)
C7 N5 P2 . . 122.0(9)
C8 N5 P2 . . 119.1(8)
C12 N6 C11 . . 86.0(16)
C12 N6 C11' . . 109.8(16)
C11 N6 C12' . . 114.6(16)
C11' N6 C12' . . 136.9(17)
C12 N6 P2 . . 135.9(13)
C11 N6 P2 . . 125.4(13)
C11' N6 P2 . . 110.4(12)
C12' N6 P2 . . 112.4(12)
C13 N7 C14 . . 114.5(7)
C13 N7 P3 . . 120.2(5)
C14 N7 P3 . . 122.5(6)
C15 N8 C16 . . 114.3(8)
C15 N8 P3 . . 125.3(7)
C16 N8 P3 . . 119.6(6)
C17' N9 C18 . . 103.7(11)
C17' N9 P3 . . 136.4(11)
C18 N9 P3 . . 119.4(7)
O7 N13 O6 . . 122.7(7)
O7 N13 O5 . . 119.6(8)
O6 N13 O5 . . 117.6(7)
O7 N13 Nd1 . . 171.7(6)
O6 N13 Nd1 . . 59.0(4)
O5 N13 Nd1 . . 59.2(4)
O10 N14 O9 . . 121.2(8)
O10 N14 O8 . . 121.8(8)
O9 N14 O8 . . 117.0(7)
O10 N14 Nd1 . . 174.2(7)
O9 N14 Nd1 . . 58.4(4)
O8 N14 Nd1 . . 58.9(4)
N1 C2 H2A . . 109.5
N1 C2 H2B . . 109.5
H2A C2 H2B . . 109.5
N1 C2 H2C . . 109.5
H2A C2 H2C . . 109.5
H2B C2 H2C . . 109.5
N2 C4 H4A . . 109.5
N2 C4 H4B . . 109.5
H4A C4 H4B . . 109.5
N2 C4 H4C . . 109.5
H4A C4 H4C . . 109.5
H4B C4 H4C . . 109.5
N3 C6 H6A . . 109.5
N3 C6 H6B . . 109.5
H6A C6 H6B . . 109.5
N3 C6 H6C . . 109.5
H6A C6 H6C . . 109.5
H6B C6 H6C . . 109.5
N5 C7 H7A . . 109.5
N5 C7 H7B . . 109.5
H7A C7 H7B . . 109.5
N5 C7 H7C . . 109.5
H7A C7 H7C . . 109.5
H7B C7 H7C . . 109.5
N5 C8 H8A . . 109.5
N5 C8 H8B . . 109.5
H8A C8 H8B . . 109.5
N5 C8 H8C . . 109.5
H8A C8 H8C . . 109.5
H8B C8 H8C . . 109.5
N7 C13 H13A . . 109.5
N7 C13 H13B . . 109.5
H13A C13 H13B . . 109.5
N7 C13 H13C . . 109.5
H13A C13 H13C . . 109.5
H13B C13 H13C . . 109.5
N7 C14 H14A . . 109.5
N7 C14 H14B . . 109.5
H14A C14 H14B . . 109.5
N7 C14 H14C . . 109.5
H14A C14 H14C . . 109.5
H14B C14 H14C . . 109.5
N8 C15 H15A . . 109.5
N8 C15 H15B . . 109.5
H15A C15 H15B . . 109.5
N8 C15 H15C . . 109.5
H15A C15 H15C . . 109.5
H15B C15 H15C . . 109.5
N8 C16 H16A . . 109.5
N8 C16 H16B . . 109.5
H16A C16 H16B . . 109.5
N8 C16 H16C . . 109.5
H16A C16 H16C . . 109.5
H16B C16 H16C . . 109.5
N9 C18 H18A . . 109.5
N9 C18 H18B . . 109.5
H18A C18 H18B . . 109.5
N9 C18 H18C . . 109.5
H18A C18 H18C . . 109.5
H18B C18 H18C . . 109.5
C20 N10 C19 . . 111.7(18)
C20 N10 P4 . . 121.7(14)
C19 N10 P4 . . 123.0(15)
C20' N10' C19' . . 121(2)
C20' N10' P4 . . 122.4(13)
C19' N10' P4 . . 115.9(18)
C22 N11 C21 . . 113(2)
C22 N11 P4 . . 122.4(17)
C21 N11 P4 . . 123.9(16)
C21' N11' P4 . . 118.7(16)
C24 N12 C23 . . 131(2)
C24 N12 P4 . . 122.0(18)
C23 N12 P4 . . 106.9(17)
C24' N12' C23' . . 103(2)
C24' N12' P4 . . 134.4(19)
C23' N12' P4 . . 121.9(19)
N1 C1 H1A . . 109.5
N1 C1 H1B . . 109.5
H1A C1 H1B . . 109.5
N1 C1 H1C . . 109.5
H1A C1 H1C . . 109.5
H1B C1 H1C . . 109.5
N1 C1' H1'A . . 109.5
N1 C1' H1'B . . 109.5
H1'A C1' H1'B . . 109.5
N1 C1' H1'C . . 109.5
H1'A C1' H1'C . . 109.5
H1'B C1' H1'C . . 109.5
N2 C3 H3A . . 109.5
N2 C3 H3B . . 109.5
H3A C3 H3B . . 109.5
N2 C3 H3C . . 109.5
H3A C3 H3C . . 109.5
H3B C3 H3C . . 109.5
N2 C3' H3'1 . . 109.5
N2 C3' H3'2 . . 109.5
H3'1 C3' H3'2 . . 109.5
N2 C3' H3'3 . . 109.5
H3'1 C3' H3'3 . . 109.5
H3'2 C3' H3'3 . . 109.5
N3 C5 H5A . . 109.5
N3 C5 H5B . . 109.5
H5A C5 H5B . . 109.5
N3 C5 H5C . . 109.5
H5A C5 H5C . . 109.5
H5B C5 H5C . . 109.5
N3 C5' H5'A . . 109.5
N3 C5' H5'B . . 109.5
H5'A C5' H5'B . . 109.5
N3 C5' H5'C . . 109.5
H5'A C5' H5'C . . 109.5
H5'B C5' H5'C . . 109.5
N4 C9 H9A . . 109.5
N4 C9 H9B . . 109.5
H9A C9 H9B . . 109.5
N4 C9 H9C . . 109.5
H9A C9 H9C . . 109.5
H9B C9 H9C . . 109.5
N4 C9' H9'A . . 109.5
N4 C9' H9'B . . 109.5
H9'A C9' H9'B . . 109.5
N4 C9' H9'C . . 109.5
H9'A C9' H9'C . . 109.5
H9'B C9' H9'C . . 109.5
N4 C10 H10D . . 109.5
N4 C10 H10E . . 109.5
H10D C10 H10E . . 109.5
N4 C10 H10F . . 109.5
H10D C10 H10F . . 109.5
H10E C10 H10F . . 109.5
N4 C10' H10G . . 109.5
N4 C10' H10H . . 109.5
H10G C10' H10H . . 109.5
N4 C10' H10I . . 109.5
H10G C10' H10I . . 109.5
H10H C10' H10I . . 109.5
N6 C11 H11A . . 109.5
N6 C11 H11B . . 109.5
H11A C11 H11B . . 109.5
N6 C11 H11C . . 109.5
H11A C11 H11C . . 109.5
H11B C11 H11C . . 109.5
N6 C11' H11D . . 109.5
N6 C11' H11E . . 109.5
H11D C11' H11E . . 109.5
N6 C11' H11F . . 109.5
H11D C11' H11F . . 109.5
H11E C11' H11F . . 109.5
N6 C12 H12A . . 109.5
N6 C12 H12B . . 109.5
H12A C12 H12B . . 109.5
N6 C12 H12C . . 109.5
H12A C12 H12C . . 109.5
H12B C12 H12C . . 109.5
N6 C12' H12D . . 109.5
N6 C12' H12E . . 109.5
H12D C12' H12E . . 109.5
N6 C12' H12F . . 109.5
H12D C12' H12F . . 109.5
H12E C12' H12F . . 109.5
H17A C17 H17B . . 109.5
H17A C17 H17C . . 109.5
H17B C17 H17C . . 109.5
N9 C17' H17D . . 109.5
N9 C17' H17E . . 109.5
H17D C17' H17E . . 109.5
N9 C17' H17F . . 109.5
H17D C17' H17F . . 109.5
H17E C17' H17F . . 109.5
N10 C19 H19A . . 109.5
N10 C19 H19B . . 109.5
H19A C19 H19B . . 109.5
N10 C19 H19C . . 109.5
H19A C19 H19C . . 109.5
H19B C19 H19C . . 109.5
N10' C19' H19D . . 109.5
N10' C19' H19E . . 109.5
H19D C19' H19E . . 109.5
N10' C19' H19F . . 109.5
H19D C19' H19F . . 109.5
H19E C19' H19F . . 109.5
N10 C20 H20A . . 109.5
N10 C20 H20B . . 109.5
H20A C20 H20B . . 109.5
N10 C20 H20C . . 109.5
H20A C20 H20C . . 109.5
H20B C20 H20C . . 109.5
N10' C20' H20D . . 109.5
N10' C20' H20E . . 109.5
H20D C20' H20E . . 109.5
N10' C20' H20F . . 109.5
H20D C20' H20F . . 109.5
H20E C20' H20F . . 109.5
N11 C21 H21A . . 109.5
N11 C21 H21B . . 109.5
H21A C21 H21B . . 109.5
N11 C21 H21C . . 109.5
H21A C21 H21C . . 109.5
H21B C21 H21C . . 109.5
N11' C21' H21D . . 109.5
N11' C21' H21E . . 109.5
H21D C21' H21E . . 109.5
N11' C21' H21F . . 109.5
H21D C21' H21F . . 109.5
H21E C21' H21F . . 109.5
N11 C22 H22A . . 109.5
N11 C22 H22B . . 109.5
H22A C22 H22B . . 109.5
N11 C22 H22C . . 109.5
H22A C22 H22C . . 109.5
H22B C22 H22C . . 109.5
H22D C22' H22E . . 109.5
H22D C22' H22F . . 109.5
H22E C22' H22F . . 109.5
N12' C24' H24C . . 109.5
N12' C24' H24E . . 109.5
H24C C24' H24E . . 109.5
N12' C24' H24F . . 109.5
H24C C24' H24F . . 109.5
H24E C24' H24F . . 109.5
N12 C24 H24A . . 109.5
N12 C24 H24B . . 109.5
H24A C24 H24B . . 109.5
N12 C24 H24D . . 109.5
H24A C24 H24D . . 109.5
H24B C24 H24D . . 109.5
N12' C23' H23A . . 109.5
N12' C23' H23D . . 109.5
H23A C23' H23D . . 109.5
N12' C23' H23B . . 109.5
H23A C23' H23B . . 109.5
H23D C23' H23B . . 109.5
N12 C23 H23C . . 109.5
N12 C23 H23G . . 109.5
H23C C23 H23G . . 109.5
N12 C23 H23E . . 109.5
H23C C23 H23E . . 109.5
H23G C23 H23E . . 109.5

loop_
_geom_bond_atom_site_label_1
_geom_bond_atom_site_label_2
_geom_bond_site_symmetry_2
_geom_bond_distance
W1 S4 . 2.192(2)
W1 S2 . 2.1997(18)
W1 S3 . 2.200(2)
W1 S1 . 2.204(2)
W1 Ag1 . 2.9477(7)
W1 Ag1 4_565 2.9690(7)
Ag1 S1 . 2.492(2)
Ag1 S2 . 2.565(2)
Ag1 S3 4_566 2.613(2)
Ag1 S4 4_566 2.620(2)
Ag1 W1 4_566 2.9690(7)
S4 Ag1 4_565 2.620(2)
S3 Ag1 4_565 2.613(2)
Nd1 O4 . 2.325(5)
Nd1 O3 . 2.333(4)
Nd1 O2 . 2.335(5)
Nd1 O1 . 2.356(5)
Nd1 O9 . 2.535(6)
Nd1 O8 . 2.545(5)
Nd1 O6 . 2.560(5)
Nd1 O5 . 2.562(5)
Nd1 N14 . 2.957(7)
Nd1 N13 . 2.968(7)
P1 O1 . 1.471(5)
P1 N3 . 1.608(9)
P1 N1 . 1.639(8)
P1 N2 . 1.642(10)
P2 O2 . 1.498(5)
P2 N4 . 1.568(8)
P2 N6 . 1.623(9)
P2 N5 . 1.647(9)
P3 O3 . 1.492(5)
P3 N9 . 1.607(7)
P3 N7 . 1.630(7)
P3 N8 . 1.632(7)
P4 O4 . 1.479(6)
P4 N11' . 1.557(17)
P4 N10 . 1.561(15)
P4 N12' . 1.602(18)
P4 N10' . 1.673(15)
P4 N11 . 1.716(17)
P4 N12 . 1.729(18)
O5 N13 . 1.263(8)
O6 N13 . 1.258(9)
O7 N13 . 1.230(9)
O8 N14 . 1.266(9)
O9 N14 . 1.252(9)
O10 N14 . 1.230(9)
N1 C1' . 1.415(16)
N1 C1 . 1.444(16)
N1 C2 . 1.489(13)
N2 C4 . 1.367(17)
N2 C3' . 1.472(18)
N2 C3 . 1.485(18)
N3 C5' . 1.435(16)
N3 C6 . 1.446(14)
N3 C5 . 1.528(16)
N4 C10' . 1.461(15)
N4 C9 . 1.464(15)
N4 C10 . 1.468(15)
N4 C9' . 1.515(15)
N5 C7 . 1.438(15)
N5 C8 . 1.465(15)
N6 C12 . 1.416(16)
N6 C11 . 1.428(16)
N6 C11' . 1.498(16)
N6 C12' . 1.512(16)
N7 C13 . 1.450(11)
N7 C14 . 1.466(10)
N8 C15 . 1.453(11)
N8 C16 . 1.461(12)
N9 C17' . 1.431(15)
N9 C18 . 1.459(13)
C2 H2A . 0.9800
C2 H2B . 0.9800
C2 H2C . 0.9800
C4 H4A . 0.9800
C4 H4B . 0.9800
C4 H4C . 0.9800
C6 H6A . 0.9800
C6 H6B . 0.9800
C6 H6C . 0.9800
C7 H7A . 0.9800
C7 H7B . 0.9800
C7 H7C . 0.9800
C8 H8A . 0.9800
C8 H8B . 0.9800
C8 H8C . 0.9800
C13 H13A . 0.9800
C13 H13B . 0.9800
C13 H13C . 0.9800
C14 H14A . 0.9800
C14 H14B . 0.9800
C14 H14C . 0.9800
C15 H15A . 0.9800
C15 H15B . 0.9800
C15 H15C . 0.9800
C16 H16A . 0.9800
C16 H16B . 0.9800
C16 H16C . 0.9800
C18 H18A . 0.9800
C18 H18B . 0.9800
C18 H18C . 0.9800
N10 C20 . 1.436(16)
N10 C19 . 1.457(17)
N10' C20' . 1.437(16)
N10' C19' . 1.484(18)
N11 C22 . 1.441(17)
N11 C21 . 1.453(17)
N11' C21' . 1.444(17)
N12 C24 . 1.481(18)
N12 C23 . 1.490(18)
N12' C24' . 1.410(18)
N12' C23' . 1.451(18)
C1 H1A . 0.9800
C1 H1B . 0.9800
C1 H1C . 0.9800
C1' H1'A . 0.9800
C1' H1'B . 0.9800
C1' H1'C . 0.9800
C3 H3A . 0.9800
C3 H3B . 0.9800
C3 H3C . 0.9800
C3' H3'1 . 0.9800
C3' H3'2 . 0.9800
C3' H3'3 . 0.9800
C5 H5A . 0.9800
C5 H5B . 0.9800
C5 H5C . 0.9800
C5' H5'A . 0.9800
C5' H5'B . 0.9800
C5' H5'C . 0.9800
C9 H9A . 0.9800
C9 H9B . 0.9800
C9 H9C . 0.9800
C9' H9'A . 0.9800
C9' H9'B . 0.9800
C9' H9'C . 0.9800
C10 H10D . 0.9800
C10 H10E . 0.9800
C10 H10F . 0.9800
C10' H10G . 0.9800
C10' H10H . 0.9800
C10' H10I . 0.9800
C11 H11A . 0.9800
C11 H11B . 0.9800
C11 H11C . 0.9800
C11' H11D . 0.9800
C11' H11E . 0.9800
C11' H11F . 0.9800
C12 H12A . 0.9800
C12 H12B . 0.9800
C12 H12C . 0.9800
C12' H12D . 0.9800
C12' H12E . 0.9800
C12' H12F . 0.9800
C17 H17A . 0.9800
C17 H17B . 0.9800
C17 H17C . 0.9800
C17' H17D . 0.9800
C17' H17E . 0.9800
C17' H17F . 0.9800
C19 H19A . 0.9800
C19 H19B . 0.9800
C19 H19C . 0.9800
C19' H19D . 0.9800
C19' H19E . 0.9800
C19' H19F . 0.9800
C20 H20A . 0.9800
C20 H20B . 0.9800
C20 H20C . 0.9800
C20' H20D . 0.9800
C20' H20E . 0.9800
C20' H20F . 0.9800
C21 H21A . 0.9800
C21 H21B . 0.9800
C21 H21C . 0.9800
C21' H21D . 0.9800
C21' H21E . 0.9800
C21' H21F . 0.9800
C22 H22A . 0.9800
C22 H22B . 0.9800
C22 H22C . 0.9800
C22' H22D . 0.9800
C22' H22E . 0.9800
C22' H22F . 0.9800
C24' H24C . 0.9800
C24' H24E . 0.9800
C24' H24F . 0.9800
C24 H24A . 0.9800
C24 H24B . 0.9800
C24 H24D . 0.9800
C23' H23A . 0.9800
C23' H23D . 0.9800
C23' H23B . 0.9800
C23 H23C . 0.9800
C23 H23G . 0.9800
C23 H23E . 0.9800
